data_7220198
loop_
_publ_author_name
'Zianna, Ariadne'
'Psomas, George L.'
'Hatzidimitriou, Antonios'
'Lalia-Kantouri, Maria'

_publ_section_title
;
 Copper(II) complexes of salicylaldehydes and 2-hydroxyphenones:
 Synthesis, Structure, Thermal decomposition study and Interaction with
 calf--thymus DNA and albumins.
;
_journal_name_full 'RSC Adv.'
_journal_paper_doi 10.1039/C4RA16484A
_journal_year 2015
_chemical_formula_moiety 'C14 H8 Cl2 Cu1 O4'
_chemical_formula_sum 'C14 H8 Cl2 Cu O4'
_chemical_formula_weight 374.67
_space_group_IT_number 14
_symmetry_cell_setting monoclinic
_symmetry_Int_Tables_number 14
_symmetry_space_group_name_Hall '-P 2ybc'
_symmetry_space_group_name_H-M 'P 1 21/c 1'
_atom_sites_solution_hydrogens difmap
_atom_sites_solution_primary other
_audit_update_record
;
2014-12-02 deposited with the CCDC.
2015-04-14 downloaded from the CCDC.
;
_cell_angle_alpha 90
_cell_angle_beta 102.258(3)
_cell_angle_gamma 90
_cell_formula_units_Z 2
_cell_length_a 13.7347(10)
_cell_length_b 3.8442(3)
_cell_length_c 12.4921(9)
_cell_measurement_reflns_used 0
_cell_measurement_temperature 295
_cell_measurement_theta_max 0
_cell_measurement_theta_min 0
_cell_volume 644.53(8)
_computing_cell_refinement 'Apex2 (Bruker AXS, 2006)'
_computing_data_collection 'Apex2 (Bruker AXS, 2006)'
_computing_data_reduction 'Apex2 (Bruker AXS, 2006)'
_computing_molecular_graphics 'CAMERON (Watkin et al., 1996)'
_computing_publication_material 'CRYSTALS (Betteridge et al., 2003)'
_computing_structure_refinement 'CRYSTALS (Betteridge et al., 2003)'
_computing_structure_solution 'Superflip (Palatinus & Chapuis, 2007)'
_diffrn_ambient_temperature 295
_diffrn_measured_fraction_theta_full 0.992
_diffrn_measured_fraction_theta_max 0.991
_diffrn_measurement_device Area
_diffrn_measurement_device_type 'Bruker Kappa Apex2'
_diffrn_measurement_method '\f & \w scans'
_diffrn_radiation_monochromator graphite
_diffrn_radiation_probe x-ray
_diffrn_radiation_type 'Mo K\a'
_diffrn_radiation_wavelength 0.71073
_diffrn_reflns_av_R_equivalents 0.039
_diffrn_reflns_limit_h_max 17
_diffrn_reflns_limit_h_min -17
_diffrn_reflns_limit_k_max 4
_diffrn_reflns_limit_k_min -4
_diffrn_reflns_limit_l_max 15
_diffrn_reflns_limit_l_min -15
_diffrn_reflns_number 12437
_diffrn_reflns_theta_full 25.314
_diffrn_reflns_theta_max 26.369
_diffrn_reflns_theta_min 1.517
_diffrn_source 'sealed X-ray tube'
_diffrn_standards_number 0
_exptl_absorpt_coefficient_mu 2.120
_exptl_absorpt_correction_T_max 0.85
_exptl_absorpt_correction_T_min 0.85
_exptl_absorpt_correction_type numerical
_exptl_absorpt_process_details
; 
 Analytical Absorption (De Meulenaer & Tompa, 1965) 
;
_exptl_crystal_colour brown
_exptl_crystal_density_diffrn 1.930
_exptl_crystal_density_method 'not measured'
_exptl_crystal_description plate
_exptl_crystal_F_000 374
_exptl_crystal_size_max 0.408
_exptl_crystal_size_mid 0.157
_exptl_crystal_size_min 0.074
_refine_diff_density_max 0.90
_refine_diff_density_min -0.56
_refine_ls_extinction_method None
_refine_ls_goodness_of_fit_ref 0.9974
_refine_ls_hydrogen_treatment constr
_refine_ls_matrix_type full
_refine_ls_number_parameters 97
_refine_ls_number_reflns 979
_refine_ls_number_restraints 0
_refine_ls_R_factor_all 0.0752
_refine_ls_R_factor_gt 0.0520
_refine_ls_shift/su_max 0.0001252
_refine_ls_shift/su_mean 0.0000190
_refine_ls_structure_factor_coef Fsqd
_refine_ls_weighting_details
;
 Method, part 1, Chebychev polynomial, (Watkin, 1994, Prince, 1982) 
 [weight] = 1.0/[A~0~*T~0~(x)+A~1~*T~1~(x) ... +A~n-1~]*T~n-1~(x)] 
 where A~i~ are the Chebychev coefficients listed below and x= Fcalc/Fmax 
 Method = Robust Weighting (Prince, 1982) 
 W = [weight] * [1-(deltaF/6*sigmaF)^2^]^2^ 
 A~i~ are: 
 7.32 11.2 6.71 3.25 1.07 
;
_refine_ls_weighting_scheme calc
_refine_ls_wR_factor_all 0.1108
_refine_ls_wR_factor_gt 0.0965
_refine_ls_wR_factor_ref 0.0965
_reflns_limit_h_max 16
_reflns_limit_h_min -17
_reflns_limit_k_max 4
_reflns_limit_k_min 0
_reflns_limit_l_max 15
_reflns_limit_l_min 0
_reflns_number_gt 979
_reflns_number_total 1309
_reflns_threshold_expression I>2.0\s(I)
_cod_data_source_file c4ra16484a2.cif
_cod_data_source_block 1
_cod_depositor_comments
;
The following automatic conversions were performed:

'_atom_sites_solution_primary' value 'Other' changed to 'other'
according to
/usr/data/users/saulius/crontab/automatic-downloads/rss-feeds/RSC/lib/dictionaries/cif_core.dic
dictionary named 'cif_core.dic' version 2.4.2 from 2011-04-26.

Automatic conversion script
Id: cif_fix_values 3271 2015-04-21 07:52:19Z andrius 
;
_cod_original_cell_volume 644.53(5)
_cod_original_sg_symbol_H-M 'P 21/c'
_cod_original_formula_sum 'C14 H8 Cl2 Cu1 O4'
_cod_database_code 7220198

loop_
_symmetry_equiv_pos_as_xyz
x,y,z
-x,-y,-z
-x,y+1/2,-z+1/2
x,-y+1/2,z+1/2

loop_
_atom_site_label
_atom_site_type_symbol
_atom_site_fract_x
_atom_site_fract_y
_atom_site_fract_z
_atom_site_U_iso_or_equiv
_atom_site_occupancy
_atom_site_adp_type
_atom_site_refinement_flags_posn
Cu1 Cu 0.5000 0.5000 0.5000 0.0333 1.0000 Uani S
O1 O 0.6084(3) 0.1901(11) 0.5476(3) 0.0381 1.0000 Uani .
O2 O 0.5231(2) 0.5225(11) 0.3527(2) 0.0287 1.0000 Uani .
C1 C 0.6765(3) 0.2133(13) 0.3857(4) 0.0246 1.0000 Uani .
C2 C 0.6786(3) 0.1172(14) 0.4960(4) 0.0276 1.0000 Uani .
C3 C 0.7624(4) -0.0732(14) 0.5510(4) 0.0322 1.0000 Uani .
C4 C 0.8388(4) -0.1602(15) 0.5015(4) 0.0344 1.0000 Uani .
C5 C 0.8345(3) -0.0616(15) 0.3924(4) 0.0321 1.0000 Uani .
C6 C 0.7556(4) 0.1169(14) 0.3353(4) 0.0299 1.0000 Uani .
C7 C 0.5973(3) 0.4142(14) 0.3234(4) 0.0285 1.0000 Uani .
Cl1 Cl 0.93138(10) -0.1849(5) 0.32972(13) 0.0484 1.0000 Uani .
H71 H 0.6024 0.4679 0.2511 0.0339 1.0000 Uiso R
H61 H 0.7528 0.1781 0.2627 0.0360 1.0000 Uiso R
H41 H 0.8932 -0.2832 0.5404 0.0405 1.0000 Uiso R
H31 H 0.7645 -0.1438 0.6225 0.0388 1.0000 Uiso R

loop_
_atom_site_aniso_label
_atom_site_aniso_U_11
_atom_site_aniso_U_22
_atom_site_aniso_U_33
_atom_site_aniso_U_23
_atom_site_aniso_U_13
_atom_site_aniso_U_12
Cu1 0.0333(5) 0.0478(6) 0.0201(4) 0.0058(5) 0.0087(3) 0.0062(5)
O1 0.039(2) 0.055(3) 0.0232(16) 0.0132(18) 0.0131(15) 0.0120(19)
O2 0.0273(16) 0.039(2) 0.0193(14) 0.0035(17) 0.0053(12) 0.0054(17)
C1 0.027(2) 0.026(3) 0.022(2) 0.000(2) 0.0071(19) -0.004(2)
C2 0.024(2) 0.038(3) 0.022(2) -0.002(2) 0.0070(18) -0.005(2)
C3 0.037(3) 0.036(3) 0.022(2) -0.003(2) 0.0032(19) 0.001(2)
C4 0.030(3) 0.034(3) 0.037(3) -0.004(2) 0.002(2) 0.002(2)
C5 0.027(2) 0.034(3) 0.039(3) -0.005(2) 0.013(2) -0.007(2)
C6 0.035(3) 0.030(3) 0.027(2) -0.001(2) 0.010(2) -0.006(2)
C7 0.026(2) 0.039(3) 0.020(2) 0.003(2) 0.0014(18) -0.007(2)
Cl1 0.0370(7) 0.0526(10) 0.0616(9) -0.0058(8) 0.0239(7) 0.0034(7)

loop_
_atom_type_symbol
_atom_type_scat_dispersion_real
_atom_type_scat_dispersion_imag
_atom_type_scat_Cromer_Mann_a1
_atom_type_scat_Cromer_Mann_b1
_atom_type_scat_Cromer_Mann_a2
_atom_type_scat_Cromer_Mann_b2
_atom_type_scat_Cromer_Mann_a3
_atom_type_scat_Cromer_Mann_b3
_atom_type_scat_Cromer_Mann_a4
_atom_type_scat_Cromer_Mann_b4
_atom_type_scat_Cromer_Mann_c
_atom_type_scat_source
C 0.0033 0.0016 2.3100 20.8439 1.0200 10.2075 1.5886 0.5687 0.8650 51.6512 0.2156 'International Tables Vol C 4.2.6.8 and 6.1.1.4'
H 0.0000 0.0000 0.4930 10.5109 0.3229 26.1257 0.1402 3.1424 0.0408 57.7998 0.0030 'International Tables Vol C 4.2.6.8 and 6.1.1.4'
O 0.0106 0.0060 3.0485 13.2771 2.2868 5.7011 1.5463 0.3239 0.8670 32.9089 0.2508 'International Tables Vol C 4.2.6.8 and 6.1.1.4'
Cl 0.1484 0.1585 11.4604 0.0104 7.1964 1.1662 6.2556 18.5194 1.6455 47.7784 -9.5574 'International Tables Vol C 4.2.6.8 and 6.1.1.4'
Cu 0.3201 1.2651 13.3380 3.5828 7.1676 0.2470 5.6158 11.3966 1.6735 64.8126 1.1910 'International Tables Vol C 4.2.6.8 and 6.1.1.4'

loop_
_geom_angle_atom_site_label_1
_geom_angle_site_symmetry_1
_geom_angle_atom_site_label_2
_geom_angle_atom_site_label_3
_geom_angle_site_symmetry_3
_geom_angle
_geom_angle_publ_flag
O2 2_666 Cu1 O1 2_666 92.87(13) yes
O2 2_666 Cu1 O1 . 87.13(13) yes
O1 2_666 Cu1 O1 . 179.994 yes
O2 2_666 Cu1 O2 . 179.994 yes
O1 2_666 Cu1 O2 . 87.13(13) yes
O1 . Cu1 O2 . 92.87(13) yes
Cu1 . O1 C2 . 126.5(3) yes
Cu1 . O2 C7 . 125.7(3) yes
C2 . C1 C6 . 120.2(4) yes
C2 . C1 C7 . 121.8(4) yes
C6 . C1 C7 . 117.9(4) yes
C1 . C2 O1 . 124.1(4) yes
C1 . C2 C3 . 117.0(4) yes
O1 . C2 C3 . 118.9(4) yes
C2 . C3 C4 . 122.1(5) yes
C2 . C3 H31 . 118.4 no
C4 . C3 H31 . 119.5 no
C3 . C4 C5 . 119.6(5) yes
C3 . C4 H41 . 119.9 no
C5 . C4 H41 . 120.5 no
C4 . C5 C6 . 120.9(5) yes
C4 . C5 Cl1 . 118.9(4) yes
C6 . C5 Cl1 . 120.2(4) yes
C1 . C6 C5 . 120.2(4) yes
C1 . C6 H61 . 119.3 no
C5 . C6 H61 . 120.5 no
C1 . C7 O2 . 127.4(4) yes
C1 . C7 H71 . 116.1 no
O2 . C7 H71 . 116.5 no

loop_
_geom_bond_atom_site_label_1
_geom_bond_atom_site_label_2
_geom_bond_site_symmetry_2
_geom_bond_distance
_geom_bond_publ_flag
Cu1 O2 2_666 1.934(3) yes
Cu1 O1 2_666 1.901(4) yes
Cu1 O1 . 1.901(4) yes
Cu1 O2 . 1.934(3) yes
O1 C2 . 1.299(6) yes
O2 C7 . 1.228(6) yes
C1 C2 . 1.421(6) yes
C1 C6 . 1.416(6) yes
C1 C7 . 1.423(7) yes
C2 C3 . 1.413(7) yes
C3 C4 . 1.368(7) yes
C3 H31 . 0.928 no
C4 C5 . 1.404(7) yes
C4 H41 . 0.929 no
C5 C6 . 1.351(7) yes
C5 Cl1 . 1.747(5) yes
C6 H61 . 0.930 no
C7 H71 . 0.942 no
